data_7008412
loop_
_publ_author_name
'Groves, John A.'
'Wright, Paul A.'
'Lightfoot, Philip'

_publ_section_title
;
 The pH-controlled hydrothermal synthesis and crystal structures of two
 zinc N,N'-piperazinebis(methylenephosphonate) frameworks.
;
_journal_issue 11
_journal_name_full 'Dalton transactions (Cambridge, England : 2003)'
_journal_page_first 2007
_journal_page_last 2010
_journal_paper_doi 10.1039/b502417j
_journal_year 2005
_chemical_formula_sum 'C6 H12 N2 O6 P2 Zn2'
_chemical_formula_weight 400.86
_chemical_name_systematic
;
?
;
_space_group_IT_number 14
_symmetry_cell_setting monoclinic
_symmetry_space_group_name_Hall '-P 2yn'
_symmetry_space_group_name_H-M 'P 1 21/n 1'
_atom_sites_solution_hydrogens geom
_atom_sites_solution_primary direct
_atom_sites_solution_secondary difmap
_audit_creation_method SHELXL-97
_cell_angle_alpha 90.00
_cell_angle_beta 101.4260(10)
_cell_angle_gamma 90.00
_cell_formula_units_Z 2
_cell_length_a 6.2531(4)
_cell_length_b 10.6598(6)
_cell_length_c 8.5163(5)
_cell_measurement_temperature 150(2)
_cell_measurement_theta_max 30.5
_cell_measurement_theta_min 3.1
_cell_volume 556.42(6)
_computing_structure_refinement 'SHELXL-97 (Sheldrick, 1997)'
_diffrn_ambient_temperature 150(2)
_diffrn_measured_fraction_theta_full 0.984
_diffrn_measured_fraction_theta_max 0.984
_diffrn_radiation_source synchrotron
_diffrn_radiation_wavelength 0.693
_diffrn_reflns_av_R_equivalents 0.1042
_diffrn_reflns_av_sigmaI/netI 0.0673
_diffrn_reflns_limit_h_max 8
_diffrn_reflns_limit_h_min -8
_diffrn_reflns_limit_k_max 15
_diffrn_reflns_limit_k_min -14
_diffrn_reflns_limit_l_max 12
_diffrn_reflns_limit_l_min -11
_diffrn_reflns_number 6117
_diffrn_reflns_theta_full 30.48
_diffrn_reflns_theta_max 30.48
_diffrn_reflns_theta_min 3.10
_exptl_absorpt_coefficient_mu 4.619
_exptl_absorpt_correction_type multi-scan
_exptl_crystal_colour Colourless
_exptl_crystal_density_diffrn 2.393
_exptl_crystal_density_meas ?
_exptl_crystal_density_method .
_exptl_crystal_description needle
_exptl_crystal_F_000 400
_exptl_crystal_size_max 0.080
_exptl_crystal_size_mid 0.015
_exptl_crystal_size_min 0.010
_refine_diff_density_max 0.861
_refine_diff_density_min -0.572
_refine_diff_density_rms 0.130
_refine_ls_extinction_method none
_refine_ls_goodness_of_fit_ref 1.032
_refine_ls_hydrogen_treatment mixed
_refine_ls_matrix_type full
_refine_ls_number_parameters 106
_refine_ls_number_reflns 1672
_refine_ls_number_restraints 0
_refine_ls_restrained_S_all 1.032
_refine_ls_R_factor_all 0.0315
_refine_ls_R_factor_gt 0.0286
_refine_ls_shift/su_max 0.167
_refine_ls_shift/su_mean 0.015
_refine_ls_structure_factor_coef Fsqd
_refine_ls_weighting_details 'calc w=1/[\s^2^(Fo^2^)+(0.0321P)^2^+0.0000P] where P=(Fo^2^+2Fc^2^)/3'
_refine_ls_weighting_scheme calc
_refine_ls_wR_factor_gt 0.0788
_refine_ls_wR_factor_ref 0.0796
_reflns_number_gt 1484
_reflns_number_total 1672
_reflns_threshold_expression >2sigma(I)
_cod_data_source_file b502417j.txt
_cod_data_source_block II
_cod_depositor_comments
;
The following automatic conversions were performed:
'_symmetry_cell_setting' value 'Monoclinic' changed to 'monoclinic'
according to '/home/saulius/struct/CIF-dictionaries/cif_core.dic'
dictionary named 'cif_core.dic' version 2.4.1 from
2010-06-29.

'_exptl_absorpt_correction_type' value 'Multi-scan' changed
to 'multi-scan' according to
'/home/saulius/struct/CIF-dictionaries/cif_core.dic' dictionary named
'cif_core.dic' version 2.4.1 from 2010-06-29.

Automatic conversion script
Id: cif_fix_enum 1527 2010-12-29 10:47:43Z saulius 
;
_cod_original_sg_symbol_H-M P2(1)/n
_cod_database_code 7008412

loop_
_symmetry_equiv_pos_as_xyz
'x, y, z'
'-x+1/2, y+1/2, -z+1/2'
'-x, -y, -z'
'x-1/2, -y-1/2, z-1/2'

loop_
_atom_site_label
_atom_site_type_symbol
_atom_site_fract_x
_atom_site_fract_y
_atom_site_fract_z
_atom_site_U_iso_or_equiv
_atom_site_adp_type
_atom_site_occupancy
_atom_site_symmetry_multiplicity
_atom_site_calc_flag
_atom_site_refinement_flags
_atom_site_disorder_assembly
_atom_site_disorder_group
Zn1 Zn 0.15651(4) 0.89560(2) 0.72145(3) 0.01019(10) Uani 1 1 d . . .
P1 P 0.25618(9) 0.66097(5) 0.90279(7) 0.01021(13) Uani 1 1 d . . .
N1 N 0.0285(3) 0.87672(16) 0.9314(2) 0.0088(3) Uani 1 1 d . . .
O1 O 0.3431(3) 0.74973(16) 0.78950(19) 0.0153(3) Uani 1 1 d . . .
O2 O 0.1811(3) 0.53594(15) 0.8238(2) 0.0151(3) Uani 1 1 d . . .
O3 O 0.4090(3) 0.64670(18) 1.0613(2) 0.0230(4) Uani 1 1 d . . .
C1 C 0.0097(4) 0.73700(19) 0.9398(3) 0.0113(4) Uani 1 1 d . . .
C2 C -0.1917(4) 0.9333(2) 0.9251(3) 0.0107(4) Uani 1 1 d . . .
C3 C 0.1775(4) 0.9252(2) 1.0762(3) 0.0108(4) Uani 1 1 d . . .
H11 H -0.109(5) 0.704(3) 0.873(4) 0.014(7) Uiso 1 1 d . . .
H12 H -0.024(5) 0.705(3) 1.038(4) 0.024(8) Uiso 1 1 d . . .
H21 H -0.293(5) 0.907(2) 0.823(4) 0.010(7) Uiso 1 1 d . . .
H22 H -0.242(5) 0.901(2) 1.023(4) 0.015(8) Uiso 1 1 d . . .
H31 H 0.312(5) 0.887(3) 1.082(4) 0.018(8) Uiso 1 1 d . . .
H32 H 0.129(5) 0.887(3) 1.165(4) 0.018(8) Uiso 1 1 d . . .

loop_
_atom_site_aniso_label
_atom_site_aniso_U_11
_atom_site_aniso_U_22
_atom_site_aniso_U_33
_atom_site_aniso_U_23
_atom_site_aniso_U_13
_atom_site_aniso_U_12
Zn1 0.01353(16) 0.00725(15) 0.00981(15) 0.00069(7) 0.00239(11) -0.00111(8)
P1 0.0137(3) 0.0075(2) 0.0093(3) -0.00039(17) 0.0020(2) 0.00231(19)
N1 0.0108(9) 0.0066(7) 0.0088(8) -0.0019(6) 0.0013(7) 0.0011(6)
O1 0.0181(8) 0.0106(8) 0.0201(9) 0.0039(6) 0.0108(7) 0.0045(6)
O2 0.0161(8) 0.0090(7) 0.0206(8) -0.0041(6) 0.0045(7) 0.0028(6)
O3 0.0271(10) 0.0248(9) 0.0135(8) -0.0021(7) -0.0044(7) 0.0126(8)
C1 0.0148(10) 0.0062(8) 0.0138(10) -0.0009(7) 0.0050(8) -0.0004(7)
C2 0.0086(9) 0.0102(9) 0.0130(10) -0.0032(7) 0.0011(8) 0.0009(7)
C3 0.0105(10) 0.0093(9) 0.0116(10) -0.0013(7) 0.0000(8) 0.0024(8)

loop_
_atom_type_symbol
_atom_type_description
_atom_type_scat_dispersion_real
_atom_type_scat_dispersion_imag
_atom_type_scat_source
C C 0.0033 0.0016 'International Tables Vol C Tables 4.2.6.8 and 6.1.1.4'
H H 0.0000 0.0000 'International Tables Vol C Tables 4.2.6.8 and 6.1.1.4'
N N 0.0061 0.0033 'International Tables Vol C Tables 4.2.6.8 and 6.1.1.4'
O O 0.0106 0.0060 'International Tables Vol C Tables 4.2.6.8 and 6.1.1.4'
P P 0.1023 0.0942 'International Tables Vol C Tables 4.2.6.8 and 6.1.1.4'
Zn Zn 0.2839 1.4301 'International Tables Vol C Tables 4.2.6.8 and 6.1.1.4'

loop_
_geom_angle_atom_site_label_1
_geom_angle_atom_site_label_2
_geom_angle_atom_site_label_3
_geom_angle
_geom_angle_site_symmetry_1
_geom_angle_site_symmetry_3
_geom_angle_publ_flag
O2 Zn1 O3 115.79(8) 2_556 4_575 ?
O2 Zn1 O1 112.06(7) 2_556 . ?
O3 Zn1 O1 112.06(8) 4_575 . ?
O2 Zn1 N1 123.90(7) 2_556 . ?
O3 Zn1 N1 101.16(8) 4_575 . ?
O1 Zn1 N1 88.70(7) . . ?
O3 P1 O2 113.24(11) . . ?
O3 P1 O1 112.88(11) . . ?
O2 P1 O1 112.33(10) . . ?
O3 P1 C1 107.41(10) . . ?
O2 P1 C1 105.54(10) . . ?
O1 P1 C1 104.64(9) . . ?
C3 N1 C2 108.16(16) . . ?
C3 N1 C1 110.44(17) . . ?
C2 N1 C1 108.82(17) . . ?
C3 N1 Zn1 112.98(13) . . ?
C2 N1 Zn1 115.66(14) . . ?
C1 N1 Zn1 100.49(12) . . ?
P1 O1 Zn1 114.38(9) . . ?
P1 O2 Zn1 130.61(10) . 2_546 ?
P1 O3 Zn1 162.17(12) . 4_676 ?
N1 C1 P1 110.92(15) . . ?
N1 C1 H11 114.4(19) . . ?
P1 C1 H11 109.4(18) . . ?
N1 C1 H12 115.5(19) . . ?
P1 C1 H12 109.2(18) . . ?
H11 C1 H12 96(2) . . ?
N1 C2 C3 110.38(18) . 3_577 ?
N1 C2 H21 109.4(16) . . ?
C3 C2 H21 107.4(15) 3_577 . ?
N1 C2 H22 105.6(16) . . ?
C3 C2 H22 112.0(16) 3_577 . ?
H21 C2 H22 112(2) . . ?
N1 C3 C2 111.67(18) . 3_577 ?
N1 C3 H31 108(2) . . ?
C2 C3 H31 112.4(18) 3_577 . ?
N1 C3 H32 105(2) . . ?
C2 C3 H32 117.1(18) 3_577 . ?
H31 C3 H32 102(3) . . ?

loop_
_geom_bond_atom_site_label_1
_geom_bond_atom_site_label_2
_geom_bond_distance
_geom_bond_site_symmetry_2
_geom_bond_publ_flag
Zn1 O2 1.8900(16) 2_556 ?
Zn1 O3 1.9031(18) 4_575 ?
Zn1 O1 1.9615(17) . ?
Zn1 N1 2.1083(18) . ?
P1 O3 1.4994(18) . ?
P1 O2 1.5246(17) . ?
P1 O1 1.5262(17) . ?
P1 C1 1.823(2) . ?
N1 C3 1.483(3) . ?
N1 C2 1.494(3) . ?
N1 C1 1.497(3) . ?
O2 Zn1 1.8900(16) 2_546 ?
O3 Zn1 1.9031(18) 4_676 ?
C1 H11 0.91(3) . ?
C1 H12 0.97(3) . ?
C2 C3 1.511(3) 3_577 ?
C2 H21 1.01(3) . ?
C2 H22 1.00(3) . ?
C3 C2 1.511(3) 3_577 ?
C3 H31 0.93(3) . ?
C3 H32 0.96(3) . ?
